data_7706737
loop_
_publ_author_name
'Mikata, Yuji'
'Kuroda, Yasuko'
'Naito, Kyoko'
'Murakami, Kana'
'Yamamoto, Chihiro'
'Yabe, Shoko'
'Yonemura, Shizuka'
'Matsumoto, Arimasa'
'Katano, Hajime'

_publ_section_title
;
 Structure and electrochemical properties of
 (\m-O)<sub>2</sub>Mn<sub>2</sub>(iii,iii) and
 (\m-O)<sub>2</sub>Mn<sub>2</sub>(iii,iv) complexes supported by
 pyridine-, quinoline-, isoquinoline- and quinoxaline-based tetranitrogen
 ligands.
;
_journal_issue 12
_journal_name_full 'Dalton transactions (Cambridge, England : 2003)'
_journal_page_first 4133
_journal_page_last 4144
_journal_paper_doi 10.1039/d1dt00184a
_journal_volume 50
_journal_year 2021
_chemical_formula_moiety 'C36 H33 Cl2 Mn N7 O8'
_chemical_formula_sum 'C36 H33 Cl2 Mn N7 O8'
_chemical_formula_weight 817.54
_space_group_crystal_system triclinic
_space_group_IT_number 2
_space_group_name_Hall '-P 1'
_space_group_name_H-M_alt 'P -1'
_atom_sites_solution_hydrogens geom
_atom_sites_solution_primary direct
_atom_sites_solution_secondary difmap
_audit_update_record
;
2021-01-18 deposited with the CCDC.	2021-03-01 downloaded from the CCDC.
;
_cell_angle_alpha 104.912(3)
_cell_angle_beta 109.608(4)
_cell_angle_gamma 106.407(2)
_cell_formula_units_Z 2
_cell_length_a 12.156(5)
_cell_length_b 12.543(5)
_cell_length_c 14.590(6)
_cell_measurement_reflns_used 5042
_cell_measurement_temperature 153
_cell_measurement_theta_max 27.46
_cell_measurement_theta_min 3.02
_cell_volume 1851.3(13)
_computing_cell_refinement CrystalClear
_computing_data_collection 'CrystalClear (Rigaku/MSC Inc., 2006)'
_computing_data_reduction CrystalClear
_computing_molecular_graphics 'CrystalStructure 4.2.5'
_computing_publication_material 'CrystalStructure 4.2.5 (Rigaku, 2017)'
_computing_structure_refinement 'SHELXL Version 2016/6 (Sheldrick, 2008)'
_computing_structure_solution 'SIR92 (Altomare, et al., 1994)'
_diffrn_ambient_temperature 153
_diffrn_detector_area_resol_mean 7.314
_diffrn_measured_fraction_theta_full 0.976
_diffrn_measured_fraction_theta_max 0.955
_diffrn_measurement_device_type 'Rigaku Mercury70'
_diffrn_measurement_method \w
_diffrn_radiation_type 'Mo K\a'
_diffrn_radiation_wavelength 0.71075
_diffrn_reflns_av_R_equivalents 0.0243
_diffrn_reflns_Laue_measured_fraction_full 0.976
_diffrn_reflns_Laue_measured_fraction_max 0.955
_diffrn_reflns_limit_h_max 15
_diffrn_reflns_limit_h_min -11
_diffrn_reflns_limit_k_max 16
_diffrn_reflns_limit_k_min -16
_diffrn_reflns_limit_l_max 18
_diffrn_reflns_limit_l_min -18
_diffrn_reflns_number 14482
_diffrn_reflns_point_group_measured_fraction_full 0.976
_diffrn_reflns_point_group_measured_fraction_max 0.955
_diffrn_reflns_theta_full 25.242
_diffrn_reflns_theta_max 27.456
_diffrn_reflns_theta_min 3.021
_diffrn_standards_number 0
_exptl_absorpt_coefficient_mu 0.562
_exptl_absorpt_correction_T_max 0.894
_exptl_absorpt_correction_T_min 0.653
_exptl_absorpt_correction_type multi-scan
_exptl_absorpt_process_details 'REQAB (Rigaku, 1998)'
_exptl_crystal_colour colorless
_exptl_crystal_density_diffrn 1.466
_exptl_crystal_density_method 'not measured'
_exptl_crystal_description unknown
_exptl_crystal_F_000 842.00
_exptl_crystal_size_max 0.400
_exptl_crystal_size_mid 0.300
_exptl_crystal_size_min 0.200
_refine_diff_density_max 0.92
_refine_diff_density_min -0.73
_refine_ls_extinction_method none
_refine_ls_goodness_of_fit_ref 1.070
_refine_ls_hydrogen_treatment constr
_refine_ls_number_parameters 490
_refine_ls_number_reflns 8079
_refine_ls_number_restraints 0
_refine_ls_R_factor_all 0.0768
_refine_ls_R_factor_gt 0.0626
_refine_ls_shift/su_max 0.001
_refine_ls_structure_factor_coef Fsqd
_refine_ls_weighting_details 'w = 1/[\s^2^(Fo^2^)+(0.0793P)^2^+1.7810P] where P=(Fo^2^+2Fc^2^)/3'
_refine_ls_weighting_scheme calc
_refine_ls_wR_factor_gt 0.1586
_refine_ls_wR_factor_ref 0.1741
_reflns_Friedel_coverage 0.000
_reflns_number_gt 6522
_reflns_number_total 8079
_reflns_threshold_expression F^2^>2.0\s(F^2^)
_cod_data_source_file d1dt00184a2.cif
_cod_data_source_block 1-isoTQA-Mn(ClO4)2-mono
_cod_depositor_comments 'Adding full bibliography for 7706733--7706742.cif.'
_cod_original_cell_volume 1851.3(14)
_cod_database_code 7706737

loop_
_space_group_symop_id
_space_group_symop_operation_xyz
1 +X,+Y,+Z
2 -X,-Y,-Z

loop_
_atom_site_label
_atom_site_type_symbol
_atom_site_fract_x
_atom_site_fract_y
_atom_site_fract_z
_atom_site_U_iso_or_equiv
_atom_site_adp_type
_atom_site_occupancy
_atom_site_site_symmetry_order
_atom_site_calc_flag
_atom_site_refinement_flags_posn
_atom_site_refinement_flags_adp
_atom_site_refinement_flags_occupancy
_atom_site_disorder_assembly
_atom_site_disorder_group
Mn1 Mn 0.72689(4) 0.65952(4) 0.35515(3) 0.02704(14) Uani 1 1 d . . . . .
Cl1 Cl 0.24129(8) 0.67501(8) 0.00144(7) 0.0385(2) Uani 1 1 d . . . . .
Cl2 Cl 0.69341(9) 1.18939(8) 0.43952(8) 0.0452(2) Uani 1 1 d . . . . .
O1 O 0.1806(3) 0.6479(3) 0.0658(3) 0.0651(9) Uani 1 1 d . . . . .
O2 O 0.1667(3) 0.5924(4) -0.1064(3) 0.0861(12) Uani 1 1 d . . . . .
O3 O 0.3612(3) 0.6666(3) 0.0360(2) 0.0647(9) Uani 1 1 d . . . . .
O4 O 0.2490(5) 0.7896(3) 0.0047(3) 0.0992(15) Uani 1 1 d . . . . .
O5 O 0.5871(3) 1.1101(3) 0.3390(3) 0.0741(10) Uani 1 1 d . . . . .
O6 O 0.7642(4) 1.1277(3) 0.4813(3) 0.1026(15) Uani 1 1 d . . . . .
O7 O 0.7715(5) 1.2871(4) 0.4321(4) 0.1205(19) Uani 1 1 d . . . . .
O8 O 0.6461(5) 1.2329(7) 0.5097(4) 0.163(3) Uani 1 1 d . . . . .
N1 N 0.5886(2) 0.7570(2) 0.33794(18) 0.0248(5) Uani 1 1 d . . . . .
N2 N 0.8275(2) 0.8480(2) 0.4877(2) 0.0283(5) Uani 1 1 d . . . . .
N3 N 0.5485(2) 0.5524(2) 0.3702(2) 0.0285(5) Uani 1 1 d . . . . .
N4 N 0.6568(3) 0.6692(2) 0.1910(2) 0.0308(6) Uani 1 1 d . . . . .
N5 N 0.8416(3) 0.6175(3) 0.4957(2) 0.0395(7) Uani 1 1 d . . . . .
N6 N 0.6866(3) 0.4641(3) 0.2632(2) 0.0395(7) Uani 1 1 d . . . . .
N7 N 1.0871(3) 1.3016(3) 0.6658(2) 0.0384(6) Uani 1 1 d . . . . .
C1 C 0.6114(3) 0.8312(3) 0.4443(2) 0.0263(6) Uani 1 1 d . . . . .
H1A H 0.559333 0.780928 0.469455 0.032 Uiso 1 1 calc R U . . .
H1B H 0.583889 0.897731 0.440708 0.032 Uiso 1 1 calc R U . . .
C2 C 0.7500(3) 0.8830(3) 0.5216(2) 0.0256(6) Uani 1 1 d . . . . .
C3 C 0.9551(3) 0.8950(3) 0.5554(3) 0.0360(7) Uani 1 1 d . . . . .
H3 H 1.011267 0.873018 0.530114 0.043 Uiso 1 1 calc R U . . .
C4 C 1.0037(3) 0.9719(3) 0.6576(3) 0.0367(7) Uani 1 1 d . . . . .
H4 H 1.092645 1.003170 0.701984 0.044 Uiso 1 1 calc R U . . .
C5 C 0.9641(4) 1.0754(3) 0.8060(3) 0.0424(8) Uani 1 1 d . . . . .
H5 H 1.051622 1.106048 0.854353 0.051 Uiso 1 1 calc R U . . .
C6 C 0.8798(4) 1.0991(3) 0.8415(3) 0.0448(9) Uani 1 1 d . . . . .
H6 H 0.908776 1.145022 0.914210 0.054 Uiso 1 1 calc R U . . .
C7 C 0.7512(4) 1.0564(3) 0.7718(3) 0.0412(8) Uani 1 1 d . . . . .
H7 H 0.693659 1.074014 0.797618 0.049 Uiso 1 1 calc R U . . .
C8 C 0.7067(3) 0.9895(3) 0.6666(2) 0.0329(7) Uani 1 1 d . . . . .
H8 H 0.619158 0.961798 0.619664 0.040 Uiso 1 1 calc R U . . .
C9 C 0.7927(3) 0.9617(3) 0.6280(2) 0.0284(6) Uani 1 1 d . . . . .
C10 C 0.9232(3) 1.0055(3) 0.6981(2) 0.0329(7) Uani 1 1 d . . . . .
C11 C 0.4571(3) 0.6646(3) 0.2789(2) 0.0278(6) Uani 1 1 d . . . . .
H11A H 0.432308 0.639232 0.202188 0.033 Uiso 1 1 calc R U . . .
H11B H 0.398562 0.699449 0.294234 0.033 Uiso 1 1 calc R U . . .
C12 C 0.4435(3) 0.5558(3) 0.3077(2) 0.0254(6) Uani 1 1 d . . . . .
C13 C 0.5383(3) 0.4537(3) 0.3968(3) 0.0344(7) Uani 1 1 d . . . . .
H13 H 0.614241 0.451903 0.442300 0.041 Uiso 1 1 calc R U . . .
C14 C 0.4265(3) 0.3592(3) 0.3619(3) 0.0355(7) Uani 1 1 d . . . . .
H14 H 0.424521 0.294210 0.384241 0.043 Uiso 1 1 calc R U . . .
C15 C 0.1925(4) 0.2591(3) 0.2456(3) 0.0417(8) Uani 1 1 d . . . . .
H15 H 0.185348 0.192347 0.266016 0.050 Uiso 1 1 calc R U . . .
C16 C 0.0870(3) 0.2594(3) 0.1719(3) 0.0440(8) Uani 1 1 d . . . . .
H16 H 0.007034 0.192478 0.141087 0.053 Uiso 1 1 calc R U . . .
C17 C 0.0965(3) 0.3576(3) 0.1417(3) 0.0407(8) Uani 1 1 d . . . . .
H17 H 0.023068 0.355467 0.089128 0.049 Uiso 1 1 calc R U . . .
C18 C 0.2098(3) 0.4568(3) 0.1866(3) 0.0323(7) Uani 1 1 d . . . . .
H18 H 0.214238 0.523814 0.166807 0.039 Uiso 1 1 calc R U . . .
C19 C 0.3201(3) 0.4585(3) 0.2629(2) 0.0276(6) Uani 1 1 d . . . . .
C20 C 0.3122(3) 0.3583(3) 0.2914(2) 0.0325(7) Uani 1 1 d . . . . .
C21 C 0.6161(3) 0.8335(2) 0.2799(2) 0.0255(6) Uani 1 1 d . . . . .
H21A H 0.690904 0.910154 0.329363 0.031 Uiso 1 1 calc R U . . .
H21B H 0.542023 0.853078 0.249583 0.031 Uiso 1 1 calc R U . . .
C22 C 0.6431(3) 0.7701(3) 0.1926(2) 0.0256(6) Uani 1 1 d . . . . .
C23 C 0.6744(3) 0.6042(3) 0.1104(3) 0.0371(7) Uani 1 1 d . . . . .
H23 H 0.679468 0.529470 0.108295 0.045 Uiso 1 1 calc R U . . .
C24 C 0.6851(3) 0.6417(3) 0.0332(3) 0.0380(7) Uani 1 1 d . . . . .
H24 H 0.696122 0.593384 -0.022002 0.046 Uiso 1 1 calc R U . . .
C25 C 0.7009(4) 0.8024(3) -0.0365(3) 0.0443(8) Uani 1 1 d . . . . .
H25 H 0.715447 0.758232 -0.091472 0.053 Uiso 1 1 calc R U . . .
C26 C 0.7007(4) 0.9130(4) -0.0275(3) 0.0541(10) Uani 1 1 d . . . . .
H26 H 0.717614 0.946856 -0.075123 0.065 Uiso 1 1 calc R U . . .
C27 C 0.6758(4) 0.9774(3) 0.0514(3) 0.0499(10) Uani 1 1 d . . . . .
H27 H 0.674923 1.054116 0.056133 0.060 Uiso 1 1 calc R U . . .
C28 C 0.6527(3) 0.9315(3) 0.1218(3) 0.0365(7) Uani 1 1 d . . . . .
H28 H 0.633940 0.975362 0.173849 0.044 Uiso 1 1 calc R U . . .
C29 C 0.6566(3) 0.8194(3) 0.1171(2) 0.0272(6) Uani 1 1 d . . . . .
C30 C 0.6795(3) 0.7532(3) 0.0358(2) 0.0313(6) Uani 1 1 d . . . . .
C31 C 0.9105(3) 0.5971(3) 0.5555(3) 0.0370(7) Uani 1 1 d . . . . .
C32 C 1.0009(4) 0.5697(5) 0.6303(3) 0.0600(11) Uani 1 1 d . . . . .
H32A H 1.084473 0.601139 0.630455 0.072 Uiso 1 1 calc R U . . .
H32B H 0.970369 0.482036 0.609639 0.072 Uiso 1 1 calc R U . . .
H32C H 1.008636 0.607316 0.701254 0.072 Uiso 1 1 calc R U . . .
C33 C 0.6615(4) 0.3653(3) 0.2244(3) 0.0389(7) Uani 1 1 d . . . . .
C34 C 0.6301(5) 0.2380(3) 0.1753(3) 0.0535(10) Uani 1 1 d . . . . .
H34A H 0.708917 0.224661 0.191733 0.064 Uiso 1 1 calc R U . . .
H34B H 0.582255 0.210229 0.098619 0.064 Uiso 1 1 calc R U . . .
H34C H 0.577844 0.192802 0.202391 0.064 Uiso 1 1 calc R U . . .
C35 C 1.0154(3) 1.3112(3) 0.6973(3) 0.0367(7) Uani 1 1 d . . . . .
C36 C 0.9245(4) 1.3255(4) 0.7376(4) 0.0499(10) Uani 1 1 d . . . . .
H36A H 0.969243 1.368590 0.814544 0.060 Uiso 1 1 calc R U . . .
H36B H 0.860450 1.245911 0.719497 0.060 Uiso 1 1 calc R U . . .
H36C H 0.882194 1.371803 0.706011 0.060 Uiso 1 1 calc R U . . .

loop_
_atom_site_aniso_label
_atom_site_aniso_U_11
_atom_site_aniso_U_22
_atom_site_aniso_U_33
_atom_site_aniso_U_23
_atom_site_aniso_U_13
_atom_site_aniso_U_12
Mn1 0.0320(3) 0.0281(2) 0.0273(2) 0.01233(19) 0.0150(2) 0.0170(2)
Cl1 0.0470(5) 0.0425(4) 0.0393(4) 0.0210(4) 0.0231(4) 0.0263(4)
Cl2 0.0442(5) 0.0464(5) 0.0502(5) 0.0232(4) 0.0222(4) 0.0197(4)
O1 0.076(2) 0.086(2) 0.082(2) 0.059(2) 0.0588(19) 0.0473(19)
O2 0.056(2) 0.116(3) 0.0503(19) -0.0068(19) 0.0050(16) 0.044(2)
O3 0.0375(16) 0.107(3) 0.0463(16) 0.0254(17) 0.0130(13) 0.0350(17)
O4 0.203(5) 0.059(2) 0.126(3) 0.062(2) 0.131(3) 0.079(3)
O5 0.0533(19) 0.078(2) 0.063(2) 0.0263(18) 0.0099(16) 0.0082(17)
O6 0.098(3) 0.060(2) 0.108(3) 0.029(2) -0.006(2) 0.040(2)
O7 0.112(3) 0.077(3) 0.117(4) 0.055(3) 0.019(3) -0.015(2)
O8 0.110(4) 0.301(8) 0.084(3) 0.029(4) 0.058(3) 0.115(5)
N1 0.0304(13) 0.0235(11) 0.0233(12) 0.0098(10) 0.0135(10) 0.0122(10)
N2 0.0265(13) 0.0292(12) 0.0281(13) 0.0102(10) 0.0126(11) 0.0103(10)
N3 0.0320(14) 0.0295(12) 0.0276(13) 0.0148(10) 0.0131(11) 0.0141(11)
N4 0.0436(16) 0.0310(13) 0.0264(13) 0.0129(11) 0.0173(12) 0.0226(12)
N5 0.0431(17) 0.0400(15) 0.0401(16) 0.0207(13) 0.0156(14) 0.0221(14)
N6 0.0555(19) 0.0335(15) 0.0410(16) 0.0162(13) 0.0267(15) 0.0253(14)
N7 0.0394(17) 0.0420(16) 0.0392(16) 0.0152(13) 0.0204(14) 0.0206(13)
C1 0.0314(16) 0.0283(14) 0.0270(14) 0.0117(12) 0.0175(13) 0.0160(12)
C2 0.0295(16) 0.0245(13) 0.0257(14) 0.0112(11) 0.0139(12) 0.0114(12)
C3 0.0323(18) 0.0368(17) 0.0400(18) 0.0137(14) 0.0177(15) 0.0145(14)
C4 0.0310(18) 0.0338(16) 0.0371(18) 0.0133(14) 0.0109(15) 0.0076(14)
C5 0.041(2) 0.0356(17) 0.0318(17) 0.0079(14) 0.0082(15) 0.0048(15)
C6 0.056(2) 0.0356(17) 0.0273(17) 0.0044(14) 0.0144(17) 0.0088(16)
C7 0.054(2) 0.0352(17) 0.0354(18) 0.0090(14) 0.0269(17) 0.0141(16)
C8 0.0407(18) 0.0290(15) 0.0293(16) 0.0102(13) 0.0175(14) 0.0127(13)
C9 0.0354(17) 0.0245(13) 0.0245(14) 0.0101(11) 0.0143(13) 0.0092(12)
C10 0.0353(18) 0.0258(14) 0.0299(16) 0.0092(12) 0.0120(14) 0.0062(13)
C11 0.0320(16) 0.0276(14) 0.0275(15) 0.0127(12) 0.0141(13) 0.0140(12)
C12 0.0288(15) 0.0242(13) 0.0244(14) 0.0094(11) 0.0138(12) 0.0098(12)
C13 0.0447(19) 0.0341(16) 0.0336(16) 0.0205(14) 0.0190(15) 0.0199(14)
C14 0.051(2) 0.0314(15) 0.0334(17) 0.0188(13) 0.0217(15) 0.0195(15)
C15 0.050(2) 0.0317(16) 0.045(2) 0.0167(15) 0.0275(18) 0.0093(15)
C16 0.0339(19) 0.0358(17) 0.051(2) 0.0086(16) 0.0217(17) 0.0027(15)
C17 0.0292(18) 0.0394(18) 0.045(2) 0.0088(15) 0.0149(16) 0.0121(15)
C18 0.0309(17) 0.0312(15) 0.0343(17) 0.0094(13) 0.0164(14) 0.0128(13)
C19 0.0297(16) 0.0282(14) 0.0264(14) 0.0091(12) 0.0157(13) 0.0110(12)
C20 0.0419(19) 0.0284(15) 0.0283(15) 0.0109(12) 0.0201(14) 0.0101(13)
C21 0.0314(16) 0.0236(13) 0.0257(14) 0.0110(11) 0.0148(12) 0.0127(12)
C22 0.0257(15) 0.0271(13) 0.0232(14) 0.0089(11) 0.0101(12) 0.0111(12)
C23 0.052(2) 0.0372(17) 0.0336(17) 0.0140(14) 0.0246(16) 0.0270(16)
C24 0.051(2) 0.0428(18) 0.0283(16) 0.0128(14) 0.0212(15) 0.0258(16)
C25 0.061(2) 0.050(2) 0.0338(18) 0.0201(16) 0.0292(18) 0.0257(18)
C26 0.081(3) 0.056(2) 0.048(2) 0.033(2) 0.042(2) 0.030(2)
C27 0.079(3) 0.0380(18) 0.049(2) 0.0263(17) 0.037(2) 0.0279(19)
C28 0.049(2) 0.0320(16) 0.0362(17) 0.0170(14) 0.0242(16) 0.0176(15)
C29 0.0261(15) 0.0309(14) 0.0254(14) 0.0122(12) 0.0110(12) 0.0116(12)
C30 0.0333(17) 0.0370(16) 0.0279(15) 0.0129(13) 0.0167(13) 0.0156(14)
C31 0.0414(19) 0.0414(18) 0.0365(18) 0.0176(15) 0.0205(16) 0.0217(16)
C32 0.067(3) 0.084(3) 0.048(2) 0.038(2) 0.022(2) 0.047(3)
C33 0.048(2) 0.0416(19) 0.0350(17) 0.0166(15) 0.0231(16) 0.0219(16)
C34 0.074(3) 0.0370(19) 0.047(2) 0.0127(17) 0.026(2) 0.0222(19)
C35 0.0416(19) 0.0338(16) 0.0391(18) 0.0138(14) 0.0218(16) 0.0164(15)
C36 0.058(2) 0.047(2) 0.071(3) 0.029(2) 0.049(2) 0.0278(19)

loop_
_atom_type_symbol
_atom_type_description
_atom_type_scat_dispersion_real
_atom_type_scat_dispersion_imag
_atom_type_scat_source
C C 0.0033 0.0016
;
International Tables for Crystallography
(Vol. C, Tables 4.2.6.8 and 6.1.1.4)
;
H H 0.0000 0.0000
;
International Tables for Crystallography
(Vol. C, Table 6.1.1.4)
;
Mn Mn 0.3368 0.7283
;
International Tables for Crystallography
(Vol. C, Tables 4.2.6.8 and 6.1.1.4)
;
Cl Cl 0.1484 0.1585
;
International Tables for Crystallography
(Vol. C, Tables 4.2.6.8 and 6.1.1.4)
;
O O 0.0106 0.0060
;
International Tables for Crystallography
(Vol. C, Tables 4.2.6.8 and 6.1.1.4)
;
N N 0.0061 0.0033
;
International Tables for Crystallography
(Vol. C, Tables 4.2.6.8 and 6.1.1.4)
;

loop_
_geom_angle_atom_site_label_1
_geom_angle_atom_site_label_2
_geom_angle_atom_site_label_3
_geom_angle
_geom_angle_site_symmetry_1
_geom_angle_site_symmetry_3
_geom_angle_publ_flag
N6 Mn1 N2 159.46(10) . . ?
N6 Mn1 N4 84.42(10) . . ?
N2 Mn1 N4 111.37(9) . . ?
N6 Mn1 N7 82.59(11) . 2_776 ?
N2 Mn1 N7 87.29(10) . 2_776 ?
N4 Mn1 N7 79.81(10) . 2_776 ?
N6 Mn1 N3 77.95(10) . . ?
N2 Mn1 N3 107.97(9) . . ?
N4 Mn1 N3 107.47(10) . . ?
N7 Mn1 N3 158.31(10) 2_776 . ?
N6 Mn1 N1 129.19(10) . . ?
N2 Mn1 N1 70.41(9) . . ?
N4 Mn1 N1 69.56(9) . . ?
N7 Mn1 N1 130.91(10) 2_776 . ?
N3 Mn1 N1 70.05(9) . . ?
N6 Mn1 N5 81.13(11) . . ?
N2 Mn1 N5 79.87(10) . . ?
N4 Mn1 N5 158.47(10) . . ?
N7 Mn1 N5 82.56(11) 2_776 . ?
N3 Mn1 N5 85.05(10) . . ?
N1 Mn1 N5 131.92(10) . . ?
O4 Cl1 O3 113.9(3) . . ?
O4 Cl1 O1 106.5(2) . . ?
O3 Cl1 O1 110.66(19) . . ?
O4 Cl1 O2 107.3(3) . . ?
O3 Cl1 O2 106.94(19) . . ?
O1 Cl1 O2 111.6(2) . . ?
O7 Cl2 O8 107.8(4) . . ?
O7 Cl2 O6 110.1(3) . . ?
O8 Cl2 O6 108.1(4) . . ?
O7 Cl2 O5 111.3(2) . . ?
O8 Cl2 O5 108.4(3) . . ?
O6 Cl2 O5 111.0(2) . . ?
C11 N1 C1 110.7(2) . . ?
C11 N1 C21 110.8(2) . . ?
C1 N1 C21 110.7(2) . . ?
C11 N1 Mn1 108.14(17) . . ?
C1 N1 Mn1 108.69(17) . . ?
C21 N1 Mn1 107.71(17) . . ?
C2 N2 C3 118.9(3) . . ?
C2 N2 Mn1 113.4(2) . . ?
C3 N2 Mn1 121.7(2) . . ?
C12 N3 C13 118.4(3) . . ?
C12 N3 Mn1 112.38(19) . . ?
C13 N3 Mn1 122.4(2) . . ?
C22 N4 C23 119.6(3) . . ?
C22 N4 Mn1 113.34(19) . . ?
C23 N4 Mn1 122.6(2) . . ?
C31 N5 Mn1 168.3(3) . . ?
C33 N6 Mn1 173.0(3) . . ?
C35 N7 Mn1 161.9(3) . 2_776 ?
N1 C1 C2 111.6(2) . . ?
N1 C1 H1A 109.3 . . ?
C2 C1 H1A 109.3 . . ?
N1 C1 H1B 109.3 . . ?
C2 C1 H1B 109.3 . . ?
H1A C1 H1B 108.0 . . ?
N2 C2 C9 122.4(3) . . ?
N2 C2 C1 117.2(3) . . ?
C9 C2 C1 120.3(3) . . ?
C4 C3 N2 122.2(3) . . ?
C4 C3 H3 118.9 . . ?
N2 C3 H3 118.9 . . ?
C3 C4 C10 120.5(3) . . ?
C3 C4 H4 119.8 . . ?
C10 C4 H4 119.8 . . ?
C6 C5 C10 121.0(3) . . ?
C6 C5 H5 119.5 . . ?
C10 C5 H5 119.5 . . ?
C5 C6 C7 120.5(3) . . ?
C5 C6 H6 119.7 . . ?
C7 C6 H6 119.7 . . ?
C8 C7 C6 121.0(3) . . ?
C8 C7 H7 119.5 . . ?
C6 C7 H7 119.5 . . ?
C7 C8 C9 119.5(3) . . ?
C7 C8 H8 120.2 . . ?
C9 C8 H8 120.2 . . ?
C10 C9 C8 119.7(3) . . ?
C10 C9 C2 118.1(3) . . ?
C8 C9 C2 122.0(3) . . ?
C4 C10 C9 117.9(3) . . ?
C4 C10 C5 123.8(3) . . ?
C9 C10 C5 118.2(3) . . ?
N1 C11 C12 111.5(2) . . ?
N1 C11 H11A 109.3 . . ?
C12 C11 H11A 109.3 . . ?
N1 C11 H11B 109.3 . . ?
C12 C11 H11B 109.3 . . ?
H11A C11 H11B 108.0 . . ?
N3 C12 C19 122.6(3) . . ?
N3 C12 C11 117.5(3) . . ?
C19 C12 C11 119.9(3) . . ?
C14 C13 N3 123.8(3) . . ?
C14 C13 H13 118.1 . . ?
N3 C13 H13 118.1 . . ?
C13 C14 C20 119.1(3) . . ?
C13 C14 H14 120.4 . . ?
C20 C14 H14 120.4 . . ?
C16 C15 C20 120.2(3) . . ?
C16 C15 H15 119.9 . . ?
C20 C15 H15 119.9 . . ?
C15 C16 C17 120.3(3) . . ?
C15 C16 H16 119.8 . . ?
C17 C16 H16 119.8 . . ?
C18 C17 C16 121.3(3) . . ?
C18 C17 H17 119.4 . . ?
C16 C17 H17 119.4 . . ?
C17 C18 C19 119.4(3) . . ?
C17 C18 H18 120.3 . . ?
C19 C18 H18 120.3 . . ?
C20 C19 C18 119.7(3) . . ?
C20 C19 C12 117.9(3) . . ?
C18 C19 C12 122.2(3) . . ?
C19 C20 C15 119.1(3) . . ?
C19 C20 C14 118.1(3) . . ?
C15 C20 C14 122.7(3) . . ?
N1 C21 C22 110.8(2) . . ?
N1 C21 H21A 109.5 . . ?
C22 C21 H21A 109.5 . . ?
N1 C21 H21B 109.5 . . ?
C22 C21 H21B 109.5 . . ?
H21A C21 H21B 108.1 . . ?
N4 C22 C29 121.9(3) . . ?
N4 C22 C21 116.9(2) . . ?
C29 C22 C21 121.2(3) . . ?
C24 C23 N4 122.9(3) . . ?
C24 C23 H23 118.6 . . ?
N4 C23 H23 118.6 . . ?
C23 C24 C30 119.4(3) . . ?
C23 C24 H24 120.3 . . ?
C30 C24 H24 120.3 . . ?
C26 C25 C30 120.0(3) . . ?
C26 C25 H25 120.0 . . ?
C30 C25 H25 120.0 . . ?
C25 C26 C27 120.5(3) . . ?
C25 C26 H26 119.8 . . ?
C27 C26 H26 119.8 . . ?
C28 C27 C26 121.0(3) . . ?
C28 C27 H27 119.5 . . ?
C26 C27 H27 119.5 . . ?
C27 C28 C29 120.0(3) . . ?
C27 C28 H28 120.0 . . ?
C29 C28 H28 120.0 . . ?
C28 C29 C30 118.9(3) . . ?
C28 C29 C22 123.1(3) . . ?
C30 C29 C22 118.0(3) . . ?
C24 C30 C25 122.2(3) . . ?
C24 C30 C29 118.2(3) . . ?
C25 C30 C29 119.6(3) . . ?
N5 C31 C32 178.1(4) . . ?
C31 C32 H32A 109.5 . . ?
C31 C32 H32B 109.5 . . ?
H32A C32 H32B 109.5 . . ?
C31 C32 H32C 109.5 . . ?
H32A C32 H32C 109.5 . . ?
H32B C32 H32C 109.5 . . ?
N6 C33 C34 179.4(5) . . ?
C33 C34 H34A 109.5 . . ?
C33 C34 H34B 109.5 . . ?
H34A C34 H34B 109.5 . . ?
C33 C34 H34C 109.5 . . ?
H34A C34 H34C 109.5 . . ?
H34B C34 H34C 109.5 . . ?
N7 C35 C36 179.1(4) . . ?
C35 C36 H36A 109.5 . . ?
C35 C36 H36B 109.5 . . ?
H36A C36 H36B 109.5 . . ?
C35 C36 H36C 109.5 . . ?
H36A C36 H36C 109.5 . . ?
H36B C36 H36C 109.5 . . ?

loop_
_geom_bond_atom_site_label_1
_geom_bond_atom_site_label_2
_geom_bond_distance
_geom_bond_site_symmetry_2
_geom_bond_publ_flag
Mn1 N6 2.288(3) . ?
Mn1 N2 2.291(3) . ?
Mn1 N4 2.306(3) . ?
Mn1 N7 2.315(3) 2_776 ?
Mn1 N3 2.320(3) . ?
Mn1 N1 2.328(2) . ?
Mn1 N5 2.341(3) . ?
Cl1 O4 1.401(3) . ?
Cl1 O3 1.418(3) . ?
Cl1 O1 1.424(3) . ?
Cl1 O2 1.430(3) . ?
Cl2 O7 1.376(4) . ?
Cl2 O8 1.401(4) . ?
Cl2 O6 1.406(3) . ?
Cl2 O5 1.436(3) . ?
N1 C11 1.468(4) . ?
N1 C1 1.475(4) . ?
N1 C21 1.475(3) . ?
N2 C2 1.327(4) . ?
N2 C3 1.373(4) . ?
N3 C12 1.316(4) . ?
N3 C13 1.374(4) . ?
N4 C22 1.318(4) . ?
N4 C23 1.367(4) . ?
N5 C31 1.128(4) . ?
N6 C33 1.122(4) . ?
N7 C35 1.134(4) . ?
C1 C2 1.504(4) . ?
C1 H1A 0.9900 . ?
C1 H1B 0.9900 . ?
C2 C9 1.426(4) . ?
C3 C4 1.360(5) . ?
C3 H3 0.9500 . ?
C4 C10 1.405(5) . ?
C4 H4 0.9500 . ?
C5 C6 1.362(5) . ?
C5 C10 1.419(5) . ?
C5 H5 0.9500 . ?
C6 C7 1.394(5) . ?
C6 H6 0.9500 . ?
C7 C8 1.369(4) . ?
C7 H7 0.9500 . ?
C8 C9 1.425(4) . ?
C8 H8 0.9500 . ?
C9 C10 1.412(5) . ?
C11 C12 1.510(4) . ?
C11 H11A 0.9900 . ?
C11 H11B 0.9900 . ?
C12 C19 1.437(4) . ?
C13 C14 1.351(5) . ?
C13 H13 0.9500 . ?
C14 C20 1.419(5) . ?
C14 H14 0.9500 . ?
C15 C16 1.371(5) . ?
C15 C20 1.417(5) . ?
C15 H15 0.9500 . ?
C16 C17 1.399(5) . ?
C16 H16 0.9500 . ?
C17 C18 1.372(5) . ?
C17 H17 0.9500 . ?
C18 C19 1.416(4) . ?
C18 H18 0.9500 . ?
C19 C20 1.411(4) . ?
C21 C22 1.507(4) . ?
C21 H21A 0.9900 . ?
C21 H21B 0.9900 . ?
C22 C29 1.426(4) . ?
C23 C24 1.357(5) . ?
C23 H23 0.9500 . ?
C24 C30 1.410(4) . ?
C24 H24 0.9500 . ?
C25 C26 1.361(5) . ?
C25 C30 1.411(4) . ?
C25 H25 0.9500 . ?
C26 C27 1.402(5) . ?
C26 H26 0.9500 . ?
C27 C28 1.368(5) . ?
C27 H27 0.9500 . ?
C28 C29 1.405(4) . ?
C28 H28 0.9500 . ?
C29 C30 1.421(4) . ?
C31 C32 1.456(5) . ?
C32 H32A 0.9800 . ?
C32 H32B 0.9800 . ?
C32 H32C 0.9800 . ?
C33 C34 1.446(5) . ?
C34 H34A 0.9800 . ?
C34 H34B 0.9800 . ?
C34 H34C 0.9800 . ?
C35 C36 1.447(5) . ?
C36 H36A 0.9800 . ?
C36 H36B 0.9800 . ?
C36 H36C 0.9800 . ?

loop_
_geom_torsion_atom_site_label_1
_geom_torsion_atom_site_label_2
_geom_torsion_atom_site_label_3
_geom_torsion_atom_site_label_4
_geom_torsion
_geom_torsion_site_symmetry_1
_geom_torsion_site_symmetry_2
_geom_torsion_site_symmetry_3
_geom_torsion_site_symmetry_4
_geom_torsion_publ_flag
C11 N1 C1 C2 153.2(2) . . . . ?
C21 N1 C1 C2 -83.5(3) . . . . ?
Mn1 N1 C1 C2 34.6(3) . . . . ?
C3 N2 C2 C9 -4.2(4) . . . . ?
Mn1 N2 C2 C9 149.3(2) . . . . ?
C3 N2 C2 C1 178.9(3) . . . . ?
Mn1 N2 C2 C1 -27.7(3) . . . . ?
N1 C1 C2 N2 -5.6(4) . . . . ?
N1 C1 C2 C9 177.4(2) . . . . ?
C2 N2 C3 C4 3.1(5) . . . . ?
Mn1 N2 C3 C4 -148.1(3) . . . . ?
N2 C3 C4 C10 0.6(5) . . . . ?
C10 C5 C6 C7 -0.9(5) . . . . ?
C5 C6 C7 C8 0.3(5) . . . . ?
C6 C7 C8 C9 0.8(5) . . . . ?
C7 C8 C9 C10 -1.4(4) . . . . ?
C7 C8 C9 C2 173.9(3) . . . . ?
N2 C2 C9 C10 1.6(4) . . . . ?
C1 C2 C9 C10 178.5(3) . . . . ?
N2 C2 C9 C8 -173.7(3) . . . . ?
C1 C2 C9 C8 3.1(4) . . . . ?
C3 C4 C10 C9 -3.0(5) . . . . ?
C3 C4 C10 C5 173.4(3) . . . . ?
C8 C9 C10 C4 177.5(3) . . . . ?
C2 C9 C10 C4 2.0(4) . . . . ?
C8 C9 C10 C5 0.8(4) . . . . ?
C2 C9 C10 C5 -174.7(3) . . . . ?
C6 C5 C10 C4 -176.1(3) . . . . ?
C6 C5 C10 C9 0.3(5) . . . . ?
C1 N1 C11 C12 -82.1(3) . . . . ?
C21 N1 C11 C12 154.7(2) . . . . ?
Mn1 N1 C11 C12 36.9(3) . . . . ?
C13 N3 C12 C19 -2.6(4) . . . . ?
Mn1 N3 C12 C19 149.1(2) . . . . ?
C13 N3 C12 C11 -179.6(3) . . . . ?
Mn1 N3 C12 C11 -27.8(3) . . . . ?
N1 C11 C12 N3 -6.7(4) . . . . ?
N1 C11 C12 C19 176.2(2) . . . . ?
C12 N3 C13 C14 0.4(5) . . . . ?
Mn1 N3 C13 C14 -148.3(3) . . . . ?
N3 C13 C14 C20 1.8(5) . . . . ?
C20 C15 C16 C17 -0.3(5) . . . . ?
C15 C16 C17 C18 -1.7(5) . . . . ?
C16 C17 C18 C19 1.8(5) . . . . ?
C17 C18 C19 C20 0.2(4) . . . . ?
C17 C18 C19 C12 175.6(3) . . . . ?
N3 C12 C19 C20 2.6(4) . . . . ?
C11 C12 C19 C20 179.5(3) . . . . ?
N3 C12 C19 C18 -172.9(3) . . . . ?
C11 C12 C19 C18 4.0(4) . . . . ?
C18 C19 C20 C15 -2.2(4) . . . . ?
C12 C19 C20 C15 -177.8(3) . . . . ?
C18 C19 C20 C14 175.2(3) . . . . ?
C12 C19 C20 C14 -0.4(4) . . . . ?
C16 C15 C20 C19 2.2(5) . . . . ?
C16 C15 C20 C14 -175.0(3) . . . . ?
C13 C14 C20 C19 -1.7(5) . . . . ?
C13 C14 C20 C15 175.6(3) . . . . ?
C11 N1 C21 C22 -78.7(3) . . . . ?
C1 N1 C21 C22 158.1(2) . . . . ?
Mn1 N1 C21 C22 39.4(3) . . . . ?
C23 N4 C22 C29 -5.3(5) . . . . ?
Mn1 N4 C22 C29 151.8(2) . . . . ?
C23 N4 C22 C21 176.4(3) . . . . ?
Mn1 N4 C22 C21 -26.5(3) . . . . ?
N1 C21 C22 N4 -9.6(4) . . . . ?
N1 C21 C22 C29 172.1(3) . . . . ?
C22 N4 C23 C24 3.4(5) . . . . ?
Mn1 N4 C23 C24 -151.4(3) . . . . ?
N4 C23 C24 C30 0.9(6) . . . . ?
C30 C25 C26 C27 -1.8(7) . . . . ?
C25 C26 C27 C28 0.8(7) . . . . ?
C26 C27 C28 C29 1.5(6) . . . . ?
C27 C28 C29 C30 -2.6(5) . . . . ?
C27 C28 C29 C22 175.1(3) . . . . ?
N4 C22 C29 C28 -174.8(3) . . . . ?
C21 C22 C29 C28 3.4(5) . . . . ?
N4 C22 C29 C30 3.0(5) . . . . ?
C21 C22 C29 C30 -178.8(3) . . . . ?
C23 C24 C30 C25 174.4(4) . . . . ?
C23 C24 C30 C29 -3.0(5) . . . . ?
C26 C25 C30 C24 -176.8(4) . . . . ?
C26 C25 C30 C29 0.6(6) . . . . ?
C28 C29 C30 C24 179.1(3) . . . . ?
C22 C29 C30 C24 1.2(4) . . . . ?
C28 C29 C30 C25 1.6(5) . . . . ?
C22 C29 C30 C25 -176.3(3) . . . . ?
